data_1547102
loop_
_publ_author_name
'Chen, Lili'
'Zou, Xiaoliang'
'Zhao, Haonan'
'Xu, Senmiao'

_publ_section_title
;
 Copper-Catalyzed Asymmetric Protoboration of \b-Amidoacrylonitriles and
 \b-Amidoacrylate Esters: An Efficient Approach to Functionalized Chiral
 \a-Amino Boronate Esters.
;
_journal_issue 13
_journal_name_full 'Organic letters'
_journal_page_first 3676
_journal_page_last 3679
_journal_paper_doi 10.1021/acs.orglett.7b01740
_journal_volume 19
_journal_year 2017
_chemical_absolute_configuration syn
_chemical_formula_moiety 'C19 H27 B I N O5'
_chemical_formula_sum 'C19 H27 B I N O5'
_chemical_formula_weight 487.12
_chemical_name_systematic
;
 ? 
;
_space_group_crystal_system orthorhombic
_space_group_IT_number 19
_space_group_name_Hall 'P 2ac 2ab'
_space_group_name_H-M_alt 'P 21 21 21'
_symmetry_space_group_name_Hall 'P 2ac 2ab'
_symmetry_space_group_name_H-M 'P 21 21 21'
_atom_sites_solution_hydrogens geom
_audit_creation_date 2017-03-19
_audit_creation_method
;
Olex2 1.2
(compiled 2017.03.02 svn.r3394 for OlexSys, GUI svn.r5324)
;
_cell_angle_alpha 90
_cell_angle_beta 90
_cell_angle_gamma 90
_cell_formula_units_Z 8
_cell_length_a 9.8874(10)
_cell_length_b 11.4556(12)
_cell_length_c 37.795(4)
_cell_measurement_reflns_used 9732
_cell_measurement_temperature 173(2)
_cell_measurement_theta_max 25.09
_cell_measurement_theta_min 2.32
_cell_volume 4280.9(8)
_computing_cell_refinement 'SAINT v7.68A (Bruker, 2009)'
_computing_data_reduction 'SAINT v7.68A (Bruker, 2009)'
_computing_molecular_graphics 'Olex2 (Dolomanov et al., 2009)'
_computing_publication_material 'Olex2 (Dolomanov et al., 2009)'
_computing_structure_refinement 'XL (Sheldrick, 2008)'
_computing_structure_solution 'SHELXS-97 (Sheldrick, 2008)'
_diffrn_ambient_temperature 173(2)
_diffrn_measured_fraction_theta_full 0.993
_diffrn_measured_fraction_theta_max 0.992
_diffrn_measurement_device_type 'Bruker APEX-II CCD'
_diffrn_measurement_method '\f and \w scans'
_diffrn_radiation_monochromator graphite
_diffrn_radiation_type MoK\a
_diffrn_radiation_wavelength 0.71073
_diffrn_reflns_av_R_equivalents 0.0457
_diffrn_reflns_av_unetI/netI 0.0401
_diffrn_reflns_Laue_measured_fraction_full 0.993
_diffrn_reflns_Laue_measured_fraction_max 0.992
_diffrn_reflns_limit_h_max 11
_diffrn_reflns_limit_h_min -9
_diffrn_reflns_limit_k_max 13
_diffrn_reflns_limit_k_min -13
_diffrn_reflns_limit_l_max 44
_diffrn_reflns_limit_l_min -44
_diffrn_reflns_number 27830
_diffrn_reflns_point_group_measured_fraction_full 0.995
_diffrn_reflns_point_group_measured_fraction_max 0.994
_diffrn_reflns_theta_full 25.097
_diffrn_reflns_theta_max 25.097
_diffrn_reflns_theta_min 1.858
_diffrn_standards_number 0
_exptl_absorpt_coefficient_mu 1.524
_exptl_absorpt_correction_T_max 0.7452
_exptl_absorpt_correction_T_min 0.4430
_exptl_absorpt_correction_type multi-scan
_exptl_absorpt_process_details
;
SADABS-2008/1 (Bruker,2008) was used for absorption correction.
wR2(int) was 0.1212 before and 0.0729 after correction.
The Ratio of minimum to maximum transmission is 0.5945.
The \l/2 correction factor is 0.0015.
;
_exptl_crystal_colour colorless
_exptl_crystal_density_diffrn 1.512
_exptl_crystal_density_method 'not measured'
_exptl_crystal_description block
_exptl_crystal_F_000 1968
_exptl_crystal_size_max 0.3
_exptl_crystal_size_mid 0.25
_exptl_crystal_size_min 0.2
_refine_diff_density_max 2.456
_refine_diff_density_min -2.229
_refine_diff_density_rms 0.107
_refine_ls_abs_structure_details
;
 Flack x determined using 3005 quotients [(I+)-(I-)]/[(I+)+(I-)]
 (Parsons, Flack and Wagner, Acta Cryst. B69 (2013) 249-259).
;
_refine_ls_abs_structure_Flack 0.043(7)
_refine_ls_extinction_method none
_refine_ls_goodness_of_fit_ref 1.038
_refine_ls_hydrogen_treatment constr
_refine_ls_matrix_type full
_refine_ls_number_parameters 499
_refine_ls_number_reflns 7567
_refine_ls_number_restraints 0
_refine_ls_restrained_S_all 1.038
_refine_ls_R_factor_all 0.0447
_refine_ls_R_factor_gt 0.0428
_refine_ls_shift/su_max 0.003
_refine_ls_shift/su_mean 0.000
_refine_ls_structure_factor_coef Fsqd
_refine_ls_weighting_details 'w=1/[\s^2^(Fo^2^)+(0.0366P)^2^+15.8631P] where P=(Fo^2^+2Fc^2^)/3'
_refine_ls_weighting_scheme calc
_refine_ls_wR_factor_gt 0.1063
_refine_ls_wR_factor_ref 0.1076
_reflns_Friedel_coverage 0.774
_reflns_Friedel_fraction_full 0.997
_reflns_Friedel_fraction_max 0.997
_reflns_number_gt 7245
_reflns_number_total 7567
_reflns_threshold_expression 'I > 2\s(I)'
_cod_data_source_file ol7b01740_si_003.cif
_cod_data_source_block 10
_cod_depositor_comments
;

2019-03-02
Z value and formula fixed to values more according to usual
chemical conventions.                 miguel
;
_cod_original_formula_sum 'C38 H54 B2 I2 N2 O10'
_cod_original_formula_weight 974.25
_cod_original_formula_moiety '2(C19 H27 B I N O5)'
_cod_original_formula_units_Z 4
_cod_database_code 1547102
_shelx_shelxl_version_number 2014/7
_shelx_space_group_comment
;
The symmetry employed for this shelxl refinement is uniquely defined
by the following loop, which should always be used as a source of
symmetry information in preference to the above space-group names.
They are only intended as comments.
;
_olex2_refinement_description
;
1. Fixed Uiso
 At 1.2 times of:
  All C(H) groups, All C(H,H) groups
 At 1.5 times of:
  All C(H,H,H) groups
2.a Ternary CH refined with riding coordinates:
 C27(H27), C8(H8)
2.b Secondary CH2 refined with riding coordinates:
 C35(H35A,H35B), C37(H37A,H37B), C16(H16A,H16B), C18(H18A,H18B)
2.c Aromatic/amide H refined with riding coordinates:
 C21(H21), C22(H22), C24(H24), C25(H25), C2(H2), C3(H3), C5(H5), C6(H6)
2.d Idealised Me refined as rotating group:
 C28(H28A,H28B,H28C), C30(H30A,H30B,H30C), C31(H31A,H31B,H31C), C33(H33A,H33B,
 H33C), C34(H34A,H34B,H34C), C38(H38A,H38B,H38C), C9(H9A,H9B,H9C), C11(H11A,
 H11B,H11C), C12(H12A,H12B,H12C), C14(H14A,H14B,H14C), C15(H15A,H15B,H15C),
 C19(H19A,H19B,H19C)
;
_olex2_submission_special_instructions 'No special instructions were received'

loop_
_space_group_symop_operation_xyz
'x, y, z'
'-x+1/2, -y, z+1/2'
'-x, y+1/2, -z+1/2'
'x+1/2, -y+1/2, -z'

loop_
_atom_site_label
_atom_site_type_symbol
_atom_site_fract_x
_atom_site_fract_y
_atom_site_fract_z
_atom_site_U_iso_or_equiv
_atom_site_adp_type
_atom_site_occupancy
_atom_site_site_symmetry_order
_atom_site_calc_flag
_atom_site_refinement_flags_posn
I2 I -0.32247(6) 0.48236(5) 1.00604(2) 0.03979(16) Uani 1 1 d .
O6 O 0.2078(5) 0.2566(4) 0.90217(12) 0.0187(10) Uani 1 1 d .
O7 O 0.3299(5) 0.1066(4) 0.86501(15) 0.0287(12) Uani 1 1 d .
O8 O 0.4301(5) 0.2863(4) 0.87449(13) 0.0184(10) Uani 1 1 d .
O9 O 0.1256(6) 0.3717(5) 0.76674(14) 0.0297(12) Uani 1 1 d .
O10 O 0.2589(6) 0.5287(5) 0.77485(15) 0.0361(13) Uani 1 1 d .
N2 N 0.0899(6) 0.3313(5) 0.85746(15) 0.0181(13) Uani 1 1 d .
C20 C -0.1802(7) 0.4245(6) 0.96922(18) 0.0213(15) Uani 1 1 d .
C21 C -0.1425(7) 0.5012(6) 0.94218(19) 0.0232(16) Uani 1 1 d .
H21 H -0.1788 0.5761 0.9414 0.028 Uiso 1 1 calc R
C22 C -0.0520(7) 0.4660(7) 0.91690(18) 0.0209(14) Uani 1 1 d .
H22 H -0.0273 0.5166 0.8988 0.025 Uiso 1 1 calc R
C23 C 0.0035(7) 0.3531(6) 0.91847(18) 0.0191(15) Uani 1 1 d .
C24 C -0.0311(8) 0.2812(6) 0.94617(18) 0.0197(15) Uani 1 1 d .
H24 H 0.0090 0.2080 0.9479 0.024 Uiso 1 1 calc R
C25 C -0.1243(8) 0.3152(7) 0.97154(18) 0.0229(16) Uani 1 1 d .
H25 H -0.1485 0.2649 0.9898 0.027 Uiso 1 1 calc R
C26 C 0.1027(7) 0.3122(6) 0.89171(18) 0.0154(14) Uani 1 1 d .
C27 C 0.2065(7) 0.2845(6) 0.83746(18) 0.0189(15) Uani 1 1 d .
H27 H 0.1761 0.2232 0.8212 0.023 Uiso 1 1 calc R
C28 C -0.0282(8) 0.3821(8) 0.83996(19) 0.0305(19) Uani 1 1 d .
H28A H -0.0095 0.4619 0.8339 0.046 Uiso 1 1 calc GR
H28B H -0.1045 0.3791 0.8556 0.046 Uiso 1 1 calc GR
H28C H -0.0481 0.3388 0.8188 0.046 Uiso 1 1 calc GR
C29 C 0.5352(10) 0.2014(8) 0.8766(4) 0.056(3) Uani 1 1 d .
C30 C 0.6417(13) 0.2296(10) 0.8995(4) 0.085(5) Uani 1 1 d .
H30A H 0.6069 0.2423 0.9229 0.127 Uiso 1 1 calc GR
H30B H 0.6857 0.2993 0.8913 0.127 Uiso 1 1 calc GR
H30C H 0.7057 0.1665 0.9000 0.127 Uiso 1 1 calc GR
C31 C 0.6028(11) 0.2067(10) 0.8369(3) 0.053(3) Uani 1 1 d .
H31A H 0.6768 0.1526 0.8356 0.080 Uiso 1 1 calc GR
H31B H 0.6352 0.2843 0.8323 0.080 Uiso 1 1 calc GR
H31C H 0.5358 0.1863 0.8195 0.080 Uiso 1 1 calc GR
C32 C 0.4635(8) 0.0844(7) 0.87825(19) 0.0241(16) Uani 1 1 d .
C33 C 0.5189(10) -0.0211(9) 0.8605(3) 0.055(3) Uani 1 1 d .
H33A H 0.4622 -0.0870 0.8656 0.082 Uiso 1 1 calc GR
H33B H 0.6087 -0.0359 0.8690 0.082 Uiso 1 1 calc GR
H33C H 0.5214 -0.0085 0.8354 0.082 Uiso 1 1 calc GR
C34 C 0.4366(11) 0.0537(10) 0.9179(3) 0.054(3) Uani 1 1 d .
H34A H 0.4131 0.1234 0.9306 0.082 Uiso 1 1 calc GR
H34B H 0.5166 0.0200 0.9281 0.082 Uiso 1 1 calc GR
H34C H 0.3635 -0.0013 0.9194 0.082 Uiso 1 1 calc GR
C35 C 0.2769(7) 0.3808(7) 0.81691(18) 0.0238(16) Uani 1 1 d .
H35A H 0.2889 0.4468 0.8327 0.029 Uiso 1 1 calc R
H35B H 0.3663 0.3532 0.8105 0.029 Uiso 1 1 calc R
C36 C 0.2087(8) 0.4245(7) 0.78368(18) 0.0235(16) Uani 1 1 d .
C37 C 0.2017(11) 0.5819(8) 0.7434(2) 0.043(2) Uani 1 1 d .
H37A H 0.1904 0.5229 0.7252 0.052 Uiso 1 1 calc R
H37B H 0.2635 0.6407 0.7344 0.052 Uiso 1 1 calc R
C38 C 0.0687(12) 0.6368(10) 0.7511(3) 0.056(3) Uani 1 1 d .
H38A H 0.0357 0.6755 0.7303 0.083 Uiso 1 1 calc GR
H38B H 0.0790 0.6927 0.7699 0.083 Uiso 1 1 calc GR
H38C H 0.0054 0.5777 0.7582 0.083 Uiso 1 1 calc GR
B2 B 0.3056(9) 0.2280(7) 0.8681(2) 0.0198(16) Uani 1 1 d .
I1 I 0.19778(6) 0.52601(5) 1.00504(2) 0.03839(16) Uani 1 1 d .
O1 O 0.7265(5) 0.7291(5) 0.89866(13) 0.0230(12) Uani 1 1 d .
O2 O 0.9561(5) 0.7058(4) 0.87101(14) 0.0236(11) Uani 1 1 d .
O3 O 0.8422(5) 0.8820(4) 0.86440(14) 0.0253(11) Uani 1 1 d .
O4 O 0.5809(6) 0.7449(6) 0.74865(15) 0.0418(16) Uani 1 1 d .
O5 O 0.7027(6) 0.5914(5) 0.76659(13) 0.0353(14) Uani 1 1 d .
N1 N 0.6100(6) 0.6639(5) 0.85276(15) 0.0207(13) Uani 1 1 d .
C1 C 0.3336(8) 0.5788(7) 0.96538(18) 0.0245(16) Uani 1 1 d .
C2 C 0.3902(8) 0.6897(7) 0.9666(2) 0.0295(18) Uani 1 1 d .
H2 H 0.3660 0.7417 0.9844 0.035 Uiso 1 1 calc R
C3 C 0.4846(8) 0.7226(7) 0.94056(19) 0.0247(17) Uani 1 1 d .
H3 H 0.5261 0.7953 0.9415 0.030 Uiso 1 1 calc R
C4 C 0.5151(7) 0.6448(6) 0.91338(19) 0.0201(15) Uani 1 1 d .
C5 C 0.4559(7) 0.5343(7) 0.91257(18) 0.0223(15) Uani 1 1 d .
H5 H 0.4775 0.4826 0.8944 0.027 Uiso 1 1 calc R
C6 C 0.3648(7) 0.5009(6) 0.93866(18) 0.0233(16) Uani 1 1 d .
H6 H 0.3255 0.4272 0.9382 0.028 Uiso 1 1 calc R
C7 C 0.6200(7) 0.6803(6) 0.8872(2) 0.0204(15) Uani 1 1 d .
C8 C 0.7386(8) 0.6920(7) 0.83427(19) 0.0240(16) Uani 1 1 d .
H8 H 0.7839 0.6190 0.8278 0.029 Uiso 1 1 calc R
C9 C 0.4926(8) 0.6190(8) 0.8337(2) 0.0315(19) Uani 1 1 d .
H9A H 0.4767 0.6659 0.8131 0.047 Uiso 1 1 calc GR
H9B H 0.4146 0.6217 0.8488 0.047 Uiso 1 1 calc GR
H9C H 0.5092 0.5397 0.8267 0.047 Uiso 1 1 calc GR
C10 C 1.0420(8) 0.7956(6) 0.8857(2) 0.0264(17) Uani 1 1 d .
C11 C 1.0259(9) 0.7921(7) 0.92656(19) 0.0288(18) Uani 1 1 d .
H11A H 1.0899 0.8445 0.9372 0.043 Uiso 1 1 calc GR
H11B H 1.0421 0.7142 0.9349 0.043 Uiso 1 1 calc GR
H11C H 0.9358 0.8155 0.9328 0.043 Uiso 1 1 calc GR
C12 C 1.1871(9) 0.7673(7) 0.8754(2) 0.0326(18) Uani 1 1 d .
H12A H 1.1921 0.7551 0.8503 0.049 Uiso 1 1 calc GR
H12B H 1.2157 0.6978 0.8874 0.049 Uiso 1 1 calc GR
H12C H 1.2449 0.8311 0.8819 0.049 Uiso 1 1 calc GR
C13 C 0.9830(7) 0.9103(6) 0.86906(19) 0.0200(15) Uani 1 1 d .
C14 C 0.9948(8) 1.0161(6) 0.8927(2) 0.0307(17) Uani 1 1 d .
H14A H 0.9362 1.0069 0.9128 0.046 Uiso 1 1 calc GR
H14B H 0.9690 1.0846 0.8797 0.046 Uiso 1 1 calc GR
H14C H 1.0865 1.0240 0.9006 0.046 Uiso 1 1 calc GR
C15 C 1.0430(8) 0.9358(7) 0.83348(19) 0.0297(17) Uani 1 1 d .
H15A H 1.1356 0.9593 0.8363 0.045 Uiso 1 1 calc GR
H15B H 0.9930 0.9975 0.8223 0.045 Uiso 1 1 calc GR
H15C H 1.0389 0.8670 0.8190 0.045 Uiso 1 1 calc GR
C16 C 0.7168(9) 0.7632(7) 0.80140(19) 0.0285(17) Uani 1 1 d .
H16A H 0.8033 0.7960 0.7945 0.034 Uiso 1 1 calc R
H16B H 0.6580 0.8280 0.8074 0.034 Uiso 1 1 calc R
C17 C 0.6558(9) 0.7010(7) 0.7687(2) 0.0282(17) Uani 1 1 d .
C18 C 0.6530(10) 0.5229(8) 0.7365(2) 0.043(2) Uani 1 1 d .
H18A H 0.6836 0.5570 0.7144 0.051 Uiso 1 1 calc R
H18B H 0.5549 0.5211 0.7364 0.051 Uiso 1 1 calc R
C19 C 0.7078(14) 0.4036(9) 0.7406(3) 0.062(3) Uani 1 1 d .
H19A H 0.6719 0.3543 0.7223 0.093 Uiso 1 1 calc GR
H19B H 0.6825 0.3733 0.7633 0.093 Uiso 1 1 calc GR
H19C H 0.8046 0.4059 0.7388 0.093 Uiso 1 1 calc GR
B1 B 0.8274(9) 0.7577(8) 0.8648(2) 0.0240(18) Uani 1 1 d .

loop_
_atom_site_aniso_label
_atom_site_aniso_U_11
_atom_site_aniso_U_22
_atom_site_aniso_U_33
_atom_site_aniso_U_23
_atom_site_aniso_U_13
_atom_site_aniso_U_12
I2 0.0434(3) 0.0417(3) 0.0342(3) -0.0044(2) 0.0203(2) 0.0064(2)
O6 0.017(3) 0.021(2) 0.018(2) -0.0014(19) 0.001(2) 0.005(2)
O7 0.017(3) 0.021(2) 0.048(3) -0.007(2) 0.003(2) 0.000(2)
O8 0.016(3) 0.018(2) 0.022(2) -0.001(2) -0.002(2) 0.0032(19)
O9 0.032(3) 0.031(3) 0.026(3) 0.002(2) -0.001(2) -0.006(3)
O10 0.039(3) 0.032(3) 0.037(3) 0.010(3) -0.003(2) -0.009(3)
N2 0.012(3) 0.025(3) 0.016(3) 0.000(2) 0.000(2) 0.002(3)
C20 0.012(3) 0.031(4) 0.021(3) -0.006(3) 0.000(3) -0.003(3)
C21 0.022(4) 0.016(4) 0.031(4) 0.001(3) -0.003(3) 0.006(3)
C22 0.021(3) 0.024(4) 0.018(3) 0.006(3) -0.001(3) 0.002(3)
C23 0.015(3) 0.029(4) 0.014(3) -0.001(3) -0.001(3) 0.000(3)
C24 0.027(4) 0.013(3) 0.019(3) 0.000(3) 0.000(3) 0.005(3)
C25 0.027(4) 0.025(4) 0.016(3) 0.003(3) 0.001(3) -0.005(3)
C26 0.014(3) 0.015(3) 0.017(3) -0.002(3) 0.000(3) -0.004(3)
C27 0.014(3) 0.024(4) 0.019(3) -0.001(3) 0.004(3) -0.001(3)
C28 0.022(4) 0.051(5) 0.018(4) 0.007(3) -0.003(3) 0.016(4)
C29 0.021(5) 0.019(4) 0.128(10) 0.008(5) -0.014(6) 0.001(4)
C30 0.057(8) 0.041(6) 0.156(14) -0.036(8) -0.068(9) 0.012(6)
C31 0.046(6) 0.050(6) 0.065(7) -0.001(5) 0.007(5) 0.000(5)
C32 0.023(4) 0.028(4) 0.021(4) -0.004(3) -0.004(3) 0.008(3)
C33 0.045(6) 0.043(5) 0.076(7) -0.012(5) -0.004(5) 0.006(5)
C34 0.051(6) 0.062(7) 0.050(6) 0.009(5) -0.002(5) 0.003(5)
C35 0.019(4) 0.034(4) 0.019(3) 0.006(3) -0.002(3) -0.005(3)
C36 0.021(4) 0.029(4) 0.020(3) 0.001(3) 0.001(3) -0.005(3)
C37 0.054(6) 0.041(5) 0.035(5) 0.009(4) -0.002(5) 0.000(5)
C38 0.061(7) 0.049(6) 0.057(6) 0.007(5) -0.015(5) 0.014(5)
B2 0.020(4) 0.022(4) 0.018(4) 0.001(3) 0.000(3) 0.003(4)
I1 0.0363(3) 0.0501(3) 0.0287(3) 0.0002(3) 0.0155(2) -0.0049(3)
O1 0.022(3) 0.028(3) 0.019(3) -0.002(2) -0.004(2) -0.006(2)
O2 0.020(3) 0.024(3) 0.027(3) -0.003(2) -0.005(2) -0.002(2)
O3 0.014(3) 0.026(3) 0.035(3) 0.006(2) -0.001(2) -0.002(2)
O4 0.036(4) 0.054(4) 0.036(3) 0.001(3) -0.009(3) -0.006(3)
O5 0.034(3) 0.055(4) 0.017(2) 0.003(2) -0.004(2) -0.009(3)
N1 0.015(3) 0.029(3) 0.018(3) -0.005(3) 0.000(2) -0.007(3)
C1 0.018(4) 0.036(4) 0.019(3) 0.001(3) 0.005(3) -0.005(3)
C2 0.027(4) 0.036(4) 0.026(4) -0.009(3) 0.007(3) 0.000(4)
C3 0.020(4) 0.029(4) 0.025(4) -0.006(3) -0.001(3) 0.000(3)
C4 0.014(4) 0.016(3) 0.030(4) -0.004(3) 0.003(3) 0.001(3)
C5 0.023(4) 0.021(4) 0.023(3) -0.003(3) 0.001(3) -0.005(3)
C6 0.020(3) 0.026(4) 0.024(4) -0.002(3) 0.001(3) 0.000(3)
C7 0.013(3) 0.017(3) 0.032(4) 0.001(3) -0.001(3) -0.002(3)
C8 0.020(4) 0.027(4) 0.024(4) 0.001(3) -0.005(3) -0.005(3)
C9 0.018(4) 0.057(5) 0.019(4) 0.002(4) 0.002(3) -0.010(4)
C10 0.016(4) 0.019(4) 0.044(5) -0.004(3) -0.008(3) -0.003(3)
C11 0.034(5) 0.027(4) 0.026(4) -0.002(3) -0.011(3) -0.010(4)
C12 0.024(4) 0.031(4) 0.043(5) 0.002(4) -0.002(4) 0.003(4)
C13 0.015(4) 0.020(4) 0.025(4) 0.000(3) -0.004(3) 0.000(3)
C14 0.032(4) 0.019(4) 0.041(4) -0.008(3) 0.001(3) -0.007(3)
C15 0.028(4) 0.031(4) 0.030(4) 0.007(3) -0.003(3) -0.006(3)
C16 0.031(5) 0.026(4) 0.028(4) 0.001(3) -0.006(3) -0.003(3)
C17 0.034(5) 0.027(4) 0.023(4) -0.003(3) 0.008(3) -0.006(3)
C18 0.050(5) 0.048(5) 0.030(4) -0.010(4) 0.001(4) -0.013(5)
C19 0.085(9) 0.044(6) 0.058(7) -0.016(5) 0.016(6) -0.014(6)
B1 0.020(4) 0.028(4) 0.024(4) 0.001(3) -0.002(4) -0.004(4)

loop_
_atom_type_symbol
_atom_type_description
_atom_type_scat_dispersion_real
_atom_type_scat_dispersion_imag
_atom_type_scat_source
C C 0.0033 0.0016 'International Tables Vol C Tables 4.2.6.8 and 6.1.1.4'
H H 0.0000 0.0000 'International Tables Vol C Tables 4.2.6.8 and 6.1.1.4'
B B 0.0013 0.0007 'International Tables Vol C Tables 4.2.6.8 and 6.1.1.4'
N N 0.0061 0.0033 'International Tables Vol C Tables 4.2.6.8 and 6.1.1.4'
O O 0.0106 0.0060 'International Tables Vol C Tables 4.2.6.8 and 6.1.1.4'
I I -0.4742 1.8119 'International Tables Vol C Tables 4.2.6.8 and 6.1.1.4'

loop_
_geom_angle_atom_site_label_1
_geom_angle_atom_site_label_2
_geom_angle_atom_site_label_3
_geom_angle
C26 O6 B2 109.5(5)
B2 O7 C32 107.6(6)
B2 O8 C29 108.7(6)
C36 O10 C37 115.8(7)
C26 N2 C27 111.5(6)
C26 N2 C28 125.9(6)
C28 N2 C27 122.4(6)
C21 C20 I2 117.8(5)
C25 C20 I2 121.3(5)
C25 C20 C21 120.9(7)
C22 C21 C20 119.9(7)
C21 C22 C23 119.8(7)
C22 C23 C26 121.3(6)
C24 C23 C22 119.1(6)
C24 C23 C26 119.6(6)
C23 C24 C25 121.6(7)
C20 C25 C24 118.7(7)
O6 C26 N2 117.6(6)
O6 C26 C23 118.9(6)
N2 C26 C23 123.6(6)
N2 C27 C35 110.8(6)
N2 C27 B2 104.3(5)
C35 C27 B2 111.8(6)
O8 C29 C31 102.7(8)
O8 C29 C32 105.4(7)
C30 C29 O8 115.2(9)
C30 C29 C31 104.4(11)
C30 C29 C32 122.0(10)
C32 C29 C31 105.1(9)
O7 C32 C29 105.0(6)
O7 C32 C33 109.0(7)
O7 C32 C34 102.6(7)
C29 C32 C34 108.6(8)
C33 C32 C29 121.8(8)
C33 C32 C34 108.2(8)
C36 C35 C27 117.5(6)
O9 C36 O10 124.7(7)
O9 C36 C35 125.5(7)
O10 C36 C35 109.7(6)
O10 C37 C38 111.1(8)
O6 B2 C27 97.0(5)
O7 B2 O6 111.1(6)
O7 B2 O8 109.2(6)
O7 B2 C27 115.4(6)
O8 B2 O6 106.4(5)
O8 B2 C27 116.7(6)
C7 O1 B1 109.0(6)
B1 O2 C10 107.0(6)
B1 O3 C13 108.8(6)
C17 O5 C18 115.6(7)
C7 N1 C8 111.7(6)
C7 N1 C9 126.6(6)
C9 N1 C8 121.6(6)
C2 C1 I1 119.8(5)
C6 C1 I1 118.5(5)
C6 C1 C2 121.6(7)
C1 C2 C3 119.3(7)
C4 C3 C2 119.3(7)
C3 C4 C5 120.4(7)
C3 C4 C7 117.8(7)
C5 C4 C7 121.7(6)
C6 C5 C4 120.4(7)
C1 C6 C5 119.1(7)
O1 C7 N1 117.4(7)
O1 C7 C4 118.2(7)
N1 C7 C4 124.3(7)
N1 C8 C16 112.6(6)
N1 C8 B1 103.1(6)
C16 C8 B1 114.3(6)
O2 C10 C11 107.7(6)
O2 C10 C12 107.7(6)
O2 C10 C13 102.9(6)
C11 C10 C13 112.5(6)
C12 C10 C11 110.3(7)
C12 C10 C13 115.2(7)
O3 C13 C10 102.7(6)
O3 C13 C14 109.1(6)
O3 C13 C15 108.5(6)
C14 C13 C10 114.0(6)
C15 C13 C10 112.1(6)
C15 C13 C14 110.1(6)
C8 C16 C17 117.7(6)
O4 C17 O5 125.5(8)
O4 C17 C16 124.3(7)
O5 C17 C16 110.2(7)
O5 C18 C19 106.8(8)
O2 B1 O1 109.2(6)
O2 B1 O3 109.0(7)
O2 B1 C8 113.9(7)
O3 B1 O1 105.5(6)
O3 B1 C8 120.4(7)
C8 B1 O1 97.5(6)

loop_
_geom_bond_atom_site_label_1
_geom_bond_atom_site_label_2
_geom_bond_distance
I2 C20 2.087(7)
O6 C26 1.282(9)
O6 B2 1.643(9)
O7 C32 1.436(9)
O7 B2 1.416(10)
O8 C29 1.425(10)
O8 B2 1.421(10)
O9 C36 1.204(9)
O10 C36 1.335(9)
O10 C37 1.452(10)
N2 C26 1.319(9)
N2 C27 1.479(9)
N2 C28 1.463(9)
C20 C21 1.399(10)
C20 C25 1.371(11)
C21 C22 1.370(10)
C22 C23 1.406(11)
C23 C24 1.376(10)
C23 C26 1.484(9)
C24 C25 1.386(10)
C27 C35 1.518(9)
C27 B2 1.649(10)
C29 C30 1.401(15)
C29 C31 1.644(17)
C29 C32 1.518(12)
C32 C33 1.486(12)
C32 C34 1.562(12)
C35 C36 1.511(10)
C37 C38 1.487(14)
I1 C1 2.102(7)
O1 C7 1.268(9)
O1 B1 1.655(10)
O2 C10 1.444(9)
O2 B1 1.424(11)
O3 C13 1.440(9)
O3 B1 1.432(10)
O4 C17 1.174(10)
O5 C17 1.341(10)
O5 C18 1.467(10)
N1 C7 1.320(9)
N1 C8 1.487(10)
N1 C9 1.460(9)
C1 C2 1.389(11)
C1 C6 1.383(10)
C2 C3 1.407(11)
C3 C4 1.393(10)
C4 C5 1.396(11)
C4 C7 1.489(10)
C5 C6 1.389(10)
C8 C16 1.501(10)
C8 B1 1.634(11)
C10 C11 1.552(11)
C10 C12 1.522(11)
C10 C13 1.570(10)
C13 C14 1.510(10)
C13 C15 1.499(10)
C16 C17 1.548(10)
C18 C19 1.478(15)
